data_7720375
loop_
_publ_author_name
'Mittag, Simon M.'
'Klopf, Jonas'
'Virovets, Alexander V.'
'Peresypkina, Eugenia'
'Lerner, Hans-Wolfram'
'Helten, Holger'
'Wagner, Matthias'

_publ_section_title
;
 Fraternal twins: B<sub>2</sub>O<sub>2</sub>- or
 B<sub>2</sub>N<sub>2</sub>-doped polycyclic &#x3c0; systems and their
 formation mechanism <i>via</i> regiodivergent Au- <i>versus</i>
 amine-catalyzed cyclizations.
;
_journal_issue 14
_journal_name_full 'Dalton transactions (Cambridge, England : 2003)'
_journal_page_first 5553
_journal_page_last 5564
_journal_paper_doi 10.1039/d6dt00412a
_journal_volume 55
_journal_year 2026
_chemical_formula_moiety 'C25 H21 B O'
_chemical_formula_sum 'C25 H21 B O'
_chemical_formula_weight 348.23
_space_group_crystal_system orthorhombic
_space_group_IT_number 61
_space_group_name_Hall '-P 2ac 2ab'
_space_group_name_H-M_alt 'P b c a'
_atom_sites_solution_hydrogens mixed
_atom_sites_solution_primary dual
_atom_sites_solution_secondary difmap
_audit_creation_method SHELXL-2019/3
_audit_update_record
;
2026-01-15 deposited with the CCDC.	2026-02-27 downloaded from the CCDC.
;
_cell_angle_alpha 90
_cell_angle_beta 90
_cell_angle_gamma 90
_cell_formula_units_Z 8
_cell_length_a 7.14506(7)
_cell_length_b 13.13437(14)
_cell_length_c 41.3682(5)
_cell_measurement_reflns_used 20028
_cell_measurement_temperature 150(2)
_cell_measurement_theta_max 27.9080
_cell_measurement_theta_min 2.0730
_cell_volume 3882.23(7)
_computing_cell_refinement 'CrysAlisPro 1.171.42.43a (Rigaku OD, 2022)'
_computing_data_collection 'P24 beamline local software'
_computing_data_reduction 'CrysAlisPro 1.171.42.43a (Rigaku OD, 2022)'
_computing_publication_material 'IUCr PublCIF online service'
_computing_structure_refinement 'SHELXL-2019/2 (Sheldrick, 2019)'
_computing_structure_solution 'SHELXT (G. M. Sheldrick, 2015)'
_diffrn_ambient_temperature 150(2)
_diffrn_detector 'X-Spectrum Lambda 7.5M CdTe photon-counting detector'
_diffrn_detector_area_resol_mean 18.2
_diffrn_measured_fraction_theta_full 0.999
_diffrn_measured_fraction_theta_max 0.998
_diffrn_measurement_device 'DESY Petra3 P24 beamline, Huber diffractometer, Lambda 7.5M CdTe'
_diffrn_measurement_method '\f scans'
_diffrn_radiation_probe x-ray
_diffrn_radiation_type synchrotron
_diffrn_radiation_wavelength 0.500
_diffrn_reflns_av_R_equivalents 0.1094
_diffrn_reflns_av_unetI/netI 0.0397
_diffrn_reflns_Laue_measured_fraction_full 0.999
_diffrn_reflns_Laue_measured_fraction_max 0.998
_diffrn_reflns_limit_h_max 8
_diffrn_reflns_limit_h_min -8
_diffrn_reflns_limit_k_max 16
_diffrn_reflns_limit_k_min -16
_diffrn_reflns_limit_l_max 51
_diffrn_reflns_limit_l_min -51
_diffrn_reflns_number 75592
_diffrn_reflns_point_group_measured_fraction_full 0.999
_diffrn_reflns_point_group_measured_fraction_max 0.998
_diffrn_reflns_theta_full 17.458
_diffrn_reflns_theta_max 18.209
_diffrn_reflns_theta_min 2.078
_diffrn_source synchrotron
_exptl_absorpt_coefficient_mu 0.038
_exptl_absorpt_correction_T_max 1.00000
_exptl_absorpt_correction_T_min 0.28166
_exptl_absorpt_correction_type multi-scan
_exptl_absorpt_process_details
;
CrysAlisPro 1.171.43.144a (Rigaku Oxford Diffraction, 2024)
Empirical absorption correction using spherical harmonics,
implemented in SCALE3 ABSPACK scaling algorithm.
;
_exptl_crystal_colour colourless
_exptl_crystal_density_diffrn 1.192
_exptl_crystal_description needle
_exptl_crystal_F_000 1472
_exptl_crystal_size_max 0.100
_exptl_crystal_size_mid 0.025
_exptl_crystal_size_min 0.025
_refine_diff_density_max 0.221
_refine_diff_density_min -0.211
_refine_diff_density_rms 0.037
_refine_ls_extinction_method none
_refine_ls_goodness_of_fit_ref 1.076
_refine_ls_hydrogen_treatment mixed
_refine_ls_matrix_type full
_refine_ls_number_parameters 251
_refine_ls_number_reflns 3963
_refine_ls_number_restraints 0
_refine_ls_restrained_S_all 1.076
_refine_ls_R_factor_all 0.0566
_refine_ls_R_factor_gt 0.0462
_refine_ls_shift/su_max 0.001
_refine_ls_shift/su_mean 0.000
_refine_ls_structure_factor_coef Fsqd
_refine_ls_weighting_details 'w=1/[\s^2^(Fo^2^)+(0.0392P)^2^+1.7902P] where P=(Fo^2^+2Fc^2^)/3'
_refine_ls_weighting_scheme calc
_refine_ls_wR_factor_gt 0.1070
_refine_ls_wR_factor_ref 0.1119
_reflns_Friedel_coverage 0.000
_reflns_number_gt 3391
_reflns_number_total 3963
_reflns_threshold_expression 'I > 2\s(I)'
_cod_data_source_file d6dt00412a2.cif
_cod_data_source_block B1_sm333
_cod_depositor_comments 'Adding full bibliography for 7720366--7720383.cif.'
_cod_original_cell_volume 3882.23(8)
_cod_database_code 7720375
_shelx_shelxl_version_number 2019/3
_shelx_space_group_comment
;
The symmetry employed for this shelxl refinement is uniquely defined
by the following loop, which should always be used as a source of
symmetry information in preference to the above space-group names.
They are only intended as comments.
;
_shelx_estimated_absorpt_t_min 0.996
_shelx_estimated_absorpt_t_max 0.999

loop_
_space_group_symop_operation_xyz
'x, y, z'
'-x+1/2, -y, z+1/2'
'-x, y+1/2, -z+1/2'
'x+1/2, -y+1/2, -z'
'-x, -y, -z'
'x-1/2, y, -z-1/2'
'x, -y-1/2, z-1/2'
'-x-1/2, y-1/2, z'

loop_
_atom_site_label
_atom_site_type_symbol
_atom_site_fract_x
_atom_site_fract_y
_atom_site_fract_z
_atom_site_U_iso_or_equiv
_atom_site_adp_type
_atom_site_occupancy
_atom_site_site_symmetry_order
_atom_site_calc_flag
_atom_site_refinement_flags_posn
_atom_site_refinement_flags_adp
_atom_site_refinement_flags_occupancy
_atom_site_disorder_assembly
_atom_site_disorder_group
B1 B 0.3710(2) 0.69809(12) 0.38706(4) 0.0230(3) Uani 1 1 d . . . . .
O1 O 0.35836(19) 0.62017(9) 0.36563(3) 0.0381(3) Uani 1 1 d . . . . .
H1 H 0.415(3) 0.6315(17) 0.3479(6) 0.059(7) Uiso 1 1 d . . . . .
C1 C 0.6318(2) 0.73812(11) 0.32869(3) 0.0235(3) Uani 1 1 d . . . . .
C2 C 0.6714(2) 0.67671(11) 0.30803(3) 0.0249(3) Uani 1 1 d . . . . .
C3 C 0.7166(2) 0.60738(11) 0.28446(3) 0.0256(3) Uani 1 1 d . . . . .
C4 C 0.7549(2) 0.54672(11) 0.26365(3) 0.0254(3) Uani 1 1 d . . . . .
C11 C 0.47846(19) 0.79990(10) 0.37936(3) 0.0203(3) Uani 1 1 d . . . . .
C12 C 0.5948(2) 0.81635(11) 0.35209(3) 0.0209(3) Uani 1 1 d . . . . .
C13 C 0.6803(2) 0.91086(11) 0.34695(4) 0.0266(3) Uani 1 1 d . . . . .
H13 H 0.758634 0.920597 0.328649 0.032 Uiso 1 1 calc R U . . .
C14 C 0.6515(2) 0.99001(12) 0.36835(4) 0.0295(3) Uani 1 1 d . . . . .
H14 H 0.708691 1.054230 0.364610 0.035 Uiso 1 1 calc R U . . .
C15 C 0.5392(2) 0.97581(11) 0.39529(4) 0.0284(3) Uani 1 1 d . . . . .
H15 H 0.519453 1.030112 0.410072 0.034 Uiso 1 1 calc R U . . .
C16 C 0.4559(2) 0.88220(11) 0.40055(3) 0.0228(3) Uani 1 1 d . . . . .
H16 H 0.380500 0.873360 0.419255 0.027 Uiso 1 1 calc R U . . .
C21 C 0.79467(19) 0.47313(11) 0.23896(3) 0.0233(3) Uani 1 1 d . . . . .
C22 C 0.7570(2) 0.49550(12) 0.20656(3) 0.0266(3) Uani 1 1 d . . . . .
H22 H 0.706812 0.559956 0.200778 0.032 Uiso 1 1 calc R U . . .
C23 C 0.7931(2) 0.42341(12) 0.18290(4) 0.0296(4) Uani 1 1 d . . . . .
H23 H 0.767859 0.438471 0.160861 0.036 Uiso 1 1 calc R U . . .
C24 C 0.8659(2) 0.32944(12) 0.19139(4) 0.0315(4) Uani 1 1 d . . . . .
H24 H 0.890079 0.280049 0.175142 0.038 Uiso 1 1 calc R U . . .
C25 C 0.9035(2) 0.30712(12) 0.22341(4) 0.0308(4) Uani 1 1 d . . . . .
H25 H 0.953272 0.242479 0.229079 0.037 Uiso 1 1 calc R U . . .
C26 C 0.8687(2) 0.37871(11) 0.24725(4) 0.0263(3) Uani 1 1 d . . . . .
H26 H 0.895379 0.363366 0.269209 0.032 Uiso 1 1 calc R U . . .
C31 C 0.2738(2) 0.68130(10) 0.42102(3) 0.0216(3) Uani 1 1 d . . . . .
C32 C 0.0985(2) 0.72469(11) 0.42839(4) 0.0248(3) Uani 1 1 d . . . . .
C33 C 0.0201(2) 0.71001(11) 0.45880(4) 0.0285(3) Uani 1 1 d . . . . .
H33 H -0.097157 0.740583 0.463614 0.034 Uiso 1 1 calc R U . . .
C34 C 0.1085(2) 0.65179(12) 0.48236(4) 0.0301(4) Uani 1 1 d . . . . .
C35 C 0.2801(2) 0.60841(12) 0.47467(4) 0.0308(4) Uani 1 1 d . . . . .
H35 H 0.342281 0.567949 0.490391 0.037 Uiso 1 1 calc R U . . .
C36 C 0.3634(2) 0.62248(11) 0.44467(4) 0.0261(3) Uani 1 1 d . . . . .
C37 C -0.0077(2) 0.78384(14) 0.40299(4) 0.0358(4) Uani 1 1 d . . . . .
H37A H 0.070602 0.839599 0.394943 0.054 Uiso 1 1 calc R U . . .
H37B H -0.122326 0.811819 0.412503 0.054 Uiso 1 1 calc R U . . .
H37C H -0.040376 0.738454 0.385051 0.054 Uiso 1 1 calc R U . . .
C38 C 0.0222(3) 0.63664(14) 0.51530(4) 0.0431(5) Uani 1 1 d . . . . .
H38A H 0.063585 0.691165 0.529804 0.065 Uiso 1 1 calc R U . . .
H38B H 0.061484 0.570681 0.524053 0.065 Uiso 1 1 calc R U . . .
H38C H -0.114488 0.638228 0.513430 0.065 Uiso 1 1 calc R U . . .
C39 C 0.5523(3) 0.57498(14) 0.43784(4) 0.0399(4) Uani 1 1 d . . . . .
H39A H 0.537442 0.519502 0.422211 0.060 Uiso 1 1 calc R U . . .
H39B H 0.604998 0.548009 0.457966 0.060 Uiso 1 1 calc R U . . .
H39C H 0.636662 0.626667 0.428933 0.060 Uiso 1 1 calc R U . . .

loop_
_atom_site_aniso_label
_atom_site_aniso_U_11
_atom_site_aniso_U_22
_atom_site_aniso_U_33
_atom_site_aniso_U_23
_atom_site_aniso_U_13
_atom_site_aniso_U_12
B1 0.0238(8) 0.0248(8) 0.0204(8) -0.0020(6) -0.0015(6) 0.0001(6)
O1 0.0533(8) 0.0334(6) 0.0277(6) -0.0105(5) 0.0151(6) -0.0165(6)
C1 0.0248(7) 0.0264(7) 0.0194(7) 0.0035(6) 0.0021(6) 0.0000(6)
C2 0.0268(7) 0.0262(7) 0.0217(7) 0.0028(6) 0.0033(6) -0.0007(6)
C3 0.0268(8) 0.0277(7) 0.0224(7) 0.0012(6) 0.0023(6) -0.0011(6)
C4 0.0252(7) 0.0272(7) 0.0239(7) 0.0014(6) 0.0030(6) -0.0032(6)
C11 0.0205(7) 0.0232(7) 0.0172(6) -0.0001(5) -0.0031(5) 0.0022(5)
C12 0.0213(7) 0.0230(7) 0.0184(7) 0.0003(5) -0.0018(5) 0.0022(5)
C13 0.0260(8) 0.0296(8) 0.0241(7) 0.0040(6) 0.0020(6) -0.0013(6)
C14 0.0312(8) 0.0234(7) 0.0339(8) 0.0028(6) -0.0021(7) -0.0057(6)
C15 0.0309(8) 0.0250(8) 0.0292(8) -0.0052(6) -0.0030(6) -0.0002(6)
C16 0.0233(7) 0.0260(7) 0.0191(7) -0.0009(5) -0.0011(6) 0.0002(6)
C21 0.0200(7) 0.0270(7) 0.0229(7) -0.0020(6) 0.0027(6) -0.0047(6)
C22 0.0258(7) 0.0275(7) 0.0266(8) 0.0004(6) 0.0000(6) -0.0027(6)
C23 0.0310(8) 0.0361(9) 0.0216(7) -0.0024(6) -0.0013(6) -0.0061(7)
C24 0.0330(9) 0.0321(8) 0.0293(8) -0.0096(7) 0.0047(7) -0.0041(7)
C25 0.0305(8) 0.0274(8) 0.0343(8) -0.0020(6) 0.0034(7) 0.0010(6)
C26 0.0255(7) 0.0293(7) 0.0242(7) 0.0008(6) 0.0009(6) -0.0024(6)
C31 0.0240(7) 0.0189(7) 0.0218(7) -0.0026(5) 0.0017(6) -0.0042(5)
C32 0.0243(7) 0.0248(7) 0.0252(7) -0.0020(6) 0.0000(6) -0.0025(6)
C33 0.0261(8) 0.0281(8) 0.0315(8) -0.0057(6) 0.0074(6) -0.0021(6)
C34 0.0401(9) 0.0249(7) 0.0253(8) -0.0027(6) 0.0095(7) -0.0076(7)
C35 0.0413(9) 0.0262(8) 0.0250(8) 0.0039(6) 0.0020(7) 0.0013(7)
C36 0.0294(8) 0.0229(7) 0.0258(8) 0.0004(6) 0.0021(6) 0.0001(6)
C37 0.0280(8) 0.0450(10) 0.0344(9) 0.0016(7) -0.0017(7) 0.0068(7)
C38 0.0575(12) 0.0410(10) 0.0309(9) -0.0007(7) 0.0186(8) -0.0047(9)
C39 0.0362(9) 0.0432(10) 0.0403(10) 0.0075(8) 0.0047(8) 0.0126(8)

loop_
_atom_type_symbol
_atom_type_description
_atom_type_scat_dispersion_real
_atom_type_scat_dispersion_imag
_atom_type_scat_source
C C 0.0007 0.0007 'International Tables Vol C Tables 4.2.6.8 and 6.1.1.4'
H H 0.0000 0.0000 'International Tables Vol C Tables 4.2.6.8 and 6.1.1.4'
B B 0.0001 0.0003 'International Tables Vol C Tables 4.2.6.8 and 6.1.1.4'
O O 0.0040 0.0028 'International Tables Vol C Tables 4.2.6.8 and 6.1.1.4'

loop_
_geom_angle_atom_site_label_1
_geom_angle_atom_site_label_2
_geom_angle_atom_site_label_3
_geom_angle
_geom_angle_site_symmetry_1
_geom_angle_site_symmetry_3
_geom_angle_publ_flag
O1 B1 C11 122.76(13) . . ?
O1 B1 C31 116.45(13) . . ?
C11 B1 C31 120.79(12) . . ?
B1 O1 H1 113.5(15) . . ?
C2 C1 C12 175.58(16) . . ?
C1 C2 C3 179.70(16) . . ?
C4 C3 C2 179.50(18) . . ?
C3 C4 C21 178.15(16) . . ?
C16 C11 C12 116.60(13) . . ?
C16 C11 B1 118.20(12) . . ?
C12 C11 B1 125.19(12) . . ?
C13 C12 C11 120.80(13) . . ?
C13 C12 C1 116.85(13) . . ?
C11 C12 C1 122.35(13) . . ?
C14 C13 C12 120.33(14) . . ?
C14 C13 H13 119.8 . . ?
C12 C13 H13 119.8 . . ?
C13 C14 C15 120.04(14) . . ?
C13 C14 H14 120.0 . . ?
C15 C14 H14 120.0 . . ?
C16 C15 C14 119.68(14) . . ?
C16 C15 H15 120.2 . . ?
C14 C15 H15 120.2 . . ?
C15 C16 C11 122.54(14) . . ?
C15 C16 H16 118.7 . . ?
C11 C16 H16 118.7 . . ?
C26 C21 C22 119.77(13) . . ?
C26 C21 C4 120.04(13) . . ?
C22 C21 C4 120.19(13) . . ?
C23 C22 C21 119.85(14) . . ?
C23 C22 H22 120.1 . . ?
C21 C22 H22 120.1 . . ?
C24 C23 C22 119.97(14) . . ?
C24 C23 H23 120.0 . . ?
C22 C23 H23 120.0 . . ?
C25 C24 C23 120.32(14) . . ?
C25 C24 H24 119.8 . . ?
C23 C24 H24 119.8 . . ?
C24 C25 C26 120.21(15) . . ?
C24 C25 H25 119.9 . . ?
C26 C25 H25 119.9 . . ?
C25 C26 C21 119.88(14) . . ?
C25 C26 H26 120.1 . . ?
C21 C26 H26 120.1 . . ?
C36 C31 C32 118.54(13) . . ?
C36 C31 B1 119.74(13) . . ?
C32 C31 B1 121.72(13) . . ?
C33 C32 C31 119.86(14) . . ?
C33 C32 C37 119.84(14) . . ?
C31 C32 C37 120.26(13) . . ?
C34 C33 C32 121.80(14) . . ?
C34 C33 H33 119.1 . . ?
C32 C33 H33 119.1 . . ?
C35 C34 C33 117.80(14) . . ?
C35 C34 C38 120.89(16) . . ?
C33 C34 C38 121.31(15) . . ?
C34 C35 C36 121.88(15) . . ?
C34 C35 H35 119.1 . . ?
C36 C35 H35 119.1 . . ?
C35 C36 C31 120.11(14) . . ?
C35 C36 C39 119.60(14) . . ?
C31 C36 C39 120.28(14) . . ?
C32 C37 H37A 109.5 . . ?
C32 C37 H37B 109.5 . . ?
H37A C37 H37B 109.5 . . ?
C32 C37 H37C 109.5 . . ?
H37A C37 H37C 109.5 . . ?
H37B C37 H37C 109.5 . . ?
C34 C38 H38A 109.5 . . ?
C34 C38 H38B 109.5 . . ?
H38A C38 H38B 109.5 . . ?
C34 C38 H38C 109.5 . . ?
H38A C38 H38C 109.5 . . ?
H38B C38 H38C 109.5 . . ?
C36 C39 H39A 109.5 . . ?
C36 C39 H39B 109.5 . . ?
H39A C39 H39B 109.5 . . ?
C36 C39 H39C 109.5 . . ?
H39A C39 H39C 109.5 . . ?
H39B C39 H39C 109.5 . . ?

loop_
_geom_bond_atom_site_label_1
_geom_bond_atom_site_label_2
_geom_bond_distance
_geom_bond_site_symmetry_2
_geom_bond_publ_flag
B1 O1 1.3568(19) . ?
B1 C11 1.574(2) . ?
B1 C31 1.583(2) . ?
O1 H1 0.85(2) . ?
C1 C2 1.209(2) . ?
C1 C12 1.4363(19) . ?
C2 C3 1.373(2) . ?
C3 C4 1.204(2) . ?
C4 C21 1.434(2) . ?
C11 C16 1.4010(19) . ?
C11 C12 1.4178(19) . ?
C12 C13 1.400(2) . ?
C13 C14 1.381(2) . ?
C13 H13 0.9500 . ?
C14 C15 1.386(2) . ?
C14 H14 0.9500 . ?
C15 C16 1.383(2) . ?
C15 H15 0.9500 . ?
C16 H16 0.9500 . ?
C21 C26 1.391(2) . ?
C21 C22 1.398(2) . ?
C22 C23 1.386(2) . ?
C22 H22 0.9500 . ?
C23 C24 1.385(2) . ?
C23 H23 0.9500 . ?
C24 C25 1.383(2) . ?
C24 H24 0.9500 . ?
C25 C26 1.385(2) . ?
C25 H25 0.9500 . ?
C26 H26 0.9500 . ?
C31 C36 1.402(2) . ?
C31 C32 1.409(2) . ?
C32 C33 1.391(2) . ?
C32 C37 1.511(2) . ?
C33 C34 1.391(2) . ?
C33 H33 0.9500 . ?
C34 C35 1.389(2) . ?
C34 C38 1.509(2) . ?
C35 C36 1.389(2) . ?
C35 H35 0.9500 . ?
C36 C39 1.513(2) . ?
C37 H37A 0.9800 . ?
C37 H37B 0.9800 . ?
C37 H37C 0.9800 . ?
C38 H38A 0.9800 . ?
C38 H38B 0.9800 . ?
C38 H38C 0.9800 . ?
C39 H39A 0.9800 . ?
C39 H39B 0.9800 . ?
C39 H39C 0.9800 . ?

loop_
_geom_torsion_atom_site_label_1
_geom_torsion_atom_site_label_2
_geom_torsion_atom_site_label_3
_geom_torsion_atom_site_label_4
_geom_torsion
_geom_torsion_site_symmetry_1
_geom_torsion_site_symmetry_2
_geom_torsion_site_symmetry_3
_geom_torsion_site_symmetry_4
_geom_torsion_publ_flag
O1 B1 C11 C16 168.90(14) . . . . ?
C31 B1 C11 C16 -12.1(2) . . . . ?
O1 B1 C11 C12 -9.8(2) . . . . ?
C31 B1 C11 C12 169.29(13) . . . . ?
C16 C11 C12 C13 -0.4(2) . . . . ?
B1 C11 C12 C13 178.23(14) . . . . ?
C16 C11 C12 C1 179.19(13) . . . . ?
B1 C11 C12 C1 -2.1(2) . . . . ?
C11 C12 C13 C14 -0.4(2) . . . . ?
C1 C12 C13 C14 179.91(14) . . . . ?
C12 C13 C14 C15 0.8(2) . . . . ?
C13 C14 C15 C16 -0.2(2) . . . . ?
C14 C15 C16 C11 -0.7(2) . . . . ?
C12 C11 C16 C15 1.0(2) . . . . ?
B1 C11 C16 C15 -177.73(14) . . . . ?
C26 C21 C22 C23 0.2(2) . . . . ?
C4 C21 C22 C23 -179.00(14) . . . . ?
C21 C22 C23 C24 0.1(2) . . . . ?
C22 C23 C24 C25 -0.2(2) . . . . ?
C23 C24 C25 C26 -0.1(2) . . . . ?
C24 C25 C26 C21 0.4(2) . . . . ?
C22 C21 C26 C25 -0.5(2) . . . . ?
C4 C21 C26 C25 178.73(14) . . . . ?
O1 B1 C31 C36 78.86(18) . . . . ?
C11 B1 C31 C36 -100.24(17) . . . . ?
O1 B1 C31 C32 -101.60(17) . . . . ?
C11 B1 C31 C32 79.30(18) . . . . ?
C36 C31 C32 C33 1.1(2) . . . . ?
B1 C31 C32 C33 -178.48(13) . . . . ?
C36 C31 C32 C37 -176.67(14) . . . . ?
B1 C31 C32 C37 3.8(2) . . . . ?
C31 C32 C33 C34 -1.0(2) . . . . ?
C37 C32 C33 C34 176.70(15) . . . . ?
C32 C33 C34 C35 0.3(2) . . . . ?
C32 C33 C34 C38 179.84(15) . . . . ?
C33 C34 C35 C36 0.5(2) . . . . ?
C38 C34 C35 C36 -179.10(15) . . . . ?
C34 C35 C36 C31 -0.4(2) . . . . ?
C34 C35 C36 C39 178.87(15) . . . . ?
C32 C31 C36 C35 -0.4(2) . . . . ?
B1 C31 C36 C35 179.20(14) . . . . ?
C32 C31 C36 C39 -179.64(14) . . . . ?
B1 C31 C36 C39 -0.1(2) . . . . ?
